data_4341529
loop_
_publ_author_name
'Liu, Bo'
'Pan, Shanfei'
'Liu, Bin'
'Chen, Wanzhi'

_publ_section_title
;
 Di-, tri-, and tetranuclear copper(i) complexes of phenanthroline-linked
 dicarbene ligands.
;
_journal_issue 19
_journal_name_full 'Inorganic chemistry'
_journal_page_first 10485
_journal_page_last 10497
_journal_paper_doi 10.1021/ic501544d
_journal_volume 53
_journal_year 2014
_chemical_formula_sum 'C72 H64 Cu4 I4 N12'
_chemical_formula_weight 1859.11
_chemical_name_systematic
; 
 ? 
;
_space_group_IT_number 15
_symmetry_cell_setting monoclinic
_symmetry_space_group_name_Hall '-C 2yc'
_symmetry_space_group_name_H-M 'C 1 2/c 1'
_atom_sites_solution_hydrogens geom
_atom_sites_solution_primary direct
_atom_sites_solution_secondary difmap
_audit_creation_method SHELXL-97
_cell_angle_alpha 90.00
_cell_angle_beta 115.245(10)
_cell_angle_gamma 90.00
_cell_formula_units_Z 4
_cell_length_a 21.1152(17)
_cell_length_b 16.0855(8)
_cell_length_c 23.063(2)
_cell_measurement_reflns_used 3499
_cell_measurement_temperature 293(2)
_cell_measurement_theta_max 29.3975
_cell_measurement_theta_min 2.9365
_cell_volume 7085.2(11)
_computing_cell_refinement 'Bruker FRAMBO'
_computing_data_collection 'Bruker FRAMBO'
_computing_data_reduction 'Bruker SAINT'
_computing_molecular_graphics 'Bruker SHELXTL'
_computing_publication_material 'Bruker SHELXTL'
_computing_structure_refinement 'SHELXL-97 (Sheldrick, 1997)'
_computing_structure_solution 'SHELXS-97 (Sheldrick, 1990)'
_diffrn_ambient_temperature 293(2)
_diffrn_measured_fraction_theta_full 0.997
_diffrn_measured_fraction_theta_max 0.997
_diffrn_measurement_device_type 'multiwire proportional'
_diffrn_measurement_method 'phi and omega scans'
_diffrn_radiation_monochromator graphite
_diffrn_radiation_source 'fine-focus sealed tube'
_diffrn_radiation_type MoK\a
_diffrn_radiation_wavelength 0.71073
_diffrn_reflns_av_R_equivalents 0.0385
_diffrn_reflns_av_sigmaI/netI 0.0589
_diffrn_reflns_limit_h_max 19
_diffrn_reflns_limit_h_min -25
_diffrn_reflns_limit_k_max 18
_diffrn_reflns_limit_k_min -19
_diffrn_reflns_limit_l_max 27
_diffrn_reflns_limit_l_min -27
_diffrn_reflns_number 13593
_diffrn_reflns_theta_full 25.01
_diffrn_reflns_theta_max 25.01
_diffrn_reflns_theta_min 2.94
_exptl_absorpt_coefficient_mu 2.978
_exptl_absorpt_correction_T_max 0.7164
_exptl_absorpt_correction_T_min 0.6636
_exptl_absorpt_correction_type multi-scan
_exptl_absorpt_process_details sadabs
_exptl_crystal_colour orange
_exptl_crystal_density_diffrn 1.743
_exptl_crystal_density_method 'not measured'
_exptl_crystal_description block
_exptl_crystal_F_000 3632
_exptl_crystal_size_max 0.15
_exptl_crystal_size_mid 0.13
_exptl_crystal_size_min 0.12
_refine_diff_density_max 1.155
_refine_diff_density_min -0.917
_refine_diff_density_rms 0.084
_refine_ls_extinction_method none
_refine_ls_goodness_of_fit_ref 1.062
_refine_ls_hydrogen_treatment constr
_refine_ls_matrix_type full
_refine_ls_number_parameters 421
_refine_ls_number_reflns 6233
_refine_ls_number_restraints 1
_refine_ls_restrained_S_all 1.063
_refine_ls_R_factor_all 0.1046
_refine_ls_R_factor_gt 0.0527
_refine_ls_shift/su_max 0.000
_refine_ls_shift/su_mean 0.000
_refine_ls_structure_factor_coef Fsqd
_refine_ls_weighting_details 'calc w=1/[\s^2^(Fo^2^)+(0.0300P)^2^+19.0000P] where P=(Fo^2^+2Fc^2^)/3'
_refine_ls_weighting_scheme calc
_refine_ls_wR_factor_gt 0.0965
_refine_ls_wR_factor_ref 0.1162
_reflns_number_gt 3612
_reflns_number_total 6233
_reflns_threshold_expression >2sigma(I)
_cod_data_source_file ic501544d_si_002.cif
_cod_data_source_block 9a
_cod_depositor_comments
;
The following automatic conversions were performed:

'_symmetry_cell_setting' value 'Monoclinic' changed to 'monoclinic'
according to
/usr/data/users/saulius/crontab/automatic-downloads/current/ACS/lib/dictionaries/cif_core.dic
dictionary named 'cif_core.dic' version 2.4.2 from 2011-04-26.

Automatic conversion script
Id: cif_fix_values 2827 2014-09-09 07:05:25Z andrius 
;
_cod_original_cell_volume 7085.2(10)
_cod_original_sg_symbol_H-M C2/c
_cod_database_code 4341529

loop_
_symmetry_equiv_pos_as_xyz
'x, y, z'
'-x, y, -z+1/2'
'x+1/2, y+1/2, z'
'-x+1/2, y+1/2, -z+1/2'
'-x, -y, -z'
'x, -y, z-1/2'
'-x+1/2, -y+1/2, -z'
'x+1/2, -y+1/2, z-1/2'

loop_
_atom_site_label
_atom_site_type_symbol
_atom_site_fract_x
_atom_site_fract_y
_atom_site_fract_z
_atom_site_U_iso_or_equiv
_atom_site_adp_type
_atom_site_occupancy
_atom_site_symmetry_multiplicity
_atom_site_calc_flag
_atom_site_refinement_flags
Cu1 Cu 0.07688(4) 0.91815(5) 0.27293(3) 0.0557(2) Uani 1 1 d U
Cu2 Cu 0.05704(7) 0.55411(6) 0.00922(5) 0.1009(4) Uani 1 1 d .
C1 C 0.1349(3) 1.0701(4) 0.1935(3) 0.0534(16) Uani 1 1 d .
C2 C 0.0940(4) 1.1344(4) 0.1553(3) 0.0614(18) Uani 1 1 d .
C3 C 0.1096(4) 1.2141(4) 0.1784(4) 0.072(2) Uani 1 1 d .
H3 H 0.0832 1.2576 0.1530 0.086 Uiso 1 1 calc R
C4 C 0.1621(4) 1.2321(4) 0.2369(4) 0.072(2) Uani 1 1 d .
C5 C 0.2023(4) 1.1672(5) 0.2737(3) 0.0680(19) Uani 1 1 d .
H5 H 0.2384 1.1791 0.3136 0.082 Uiso 1 1 calc R
C6 C 0.1906(4) 1.0852(4) 0.2534(3) 0.0595(17) Uani 1 1 d .
C7 C 0.0351(4) 1.1180(5) 0.0894(3) 0.083(2) Uani 1 1 d .
H7A H 0.0057 1.1663 0.0753 0.125 Uiso 1 1 calc R
H7B H 0.0078 1.0715 0.0918 0.125 Uiso 1 1 calc R
H7C H 0.0545 1.1059 0.0596 0.125 Uiso 1 1 calc R
C8 C 0.1778(5) 1.3214(4) 0.2616(4) 0.102(3) Uani 1 1 d .
H8A H 0.2203 1.3398 0.2600 0.153 Uiso 1 1 calc R
H8B H 0.1832 1.3235 0.3051 0.153 Uiso 1 1 calc R
H8C H 0.1399 1.3569 0.2353 0.153 Uiso 1 1 calc R
C9 C 0.2378(4) 1.0180(4) 0.2944(3) 0.078(2) Uani 1 1 d .
H9A H 0.2758 1.0425 0.3304 0.117 Uiso 1 1 calc R
H9B H 0.2560 0.9864 0.2696 0.117 Uiso 1 1 calc R
H9C H 0.2117 0.9819 0.3094 0.117 Uiso 1 1 calc R
C10 C 0.1328(4) 0.9524(5) 0.1221(3) 0.076(2) Uani 1 1 d .
H10 H 0.1499 0.9813 0.0968 0.091 Uiso 1 1 calc R
C11 C 0.1169(4) 0.8724(5) 0.1176(4) 0.080(2) Uani 1 1 d .
H11 H 0.1207 0.8344 0.0888 0.096 Uiso 1 1 calc R
C12 C 0.0951(3) 0.9267(4) 0.1987(3) 0.0461(14) Uani 1 1 d .
C13 C 0.0750(3) 0.7773(4) 0.1807(3) 0.0510(15) Uani 1 1 d .
C14 C 0.0960(4) 0.7040(4) 0.1613(3) 0.070(2) Uani 1 1 d .
H14 H 0.1213 0.7059 0.1367 0.084 Uiso 1 1 calc R
C15 C 0.0788(4) 0.6306(4) 0.1790(4) 0.076(2) Uani 1 1 d .
H15 H 0.0932 0.5812 0.1674 0.092 Uiso 1 1 calc R
C16 C 0.0395(3) 0.6287(4) 0.2144(3) 0.0556(17) Uani 1 1 d .
C17 C 0.0189(4) 0.5525(4) 0.2333(3) 0.072(2) Uani 1 1 d .
H17 H 0.0322 0.5022 0.2220 0.087 Uiso 1 1 calc R
C18 C 0.0207(3) 0.7058(3) 0.2318(3) 0.0460(15) Uani 1 1 d .
C19 C 0.1550(3) 0.7662(4) 0.4000(3) 0.0524(16) Uani 1 1 d .
C20 C 0.1198(3) 0.7137(5) 0.4242(3) 0.0634(18) Uani 1 1 d .
C21 C 0.1236(4) 0.6287(6) 0.4151(4) 0.088(3) Uani 1 1 d .
H21 H 0.1001 0.5925 0.4306 0.106 Uiso 1 1 calc R
C22 C 0.1611(5) 0.5961(5) 0.3835(4) 0.083(2) Uani 1 1 d .
C23 C 0.1954(4) 0.6508(5) 0.3614(3) 0.077(2) Uani 1 1 d .
H23 H 0.2205 0.6300 0.3399 0.092 Uiso 1 1 calc R
C24 C 0.1939(3) 0.7358(4) 0.3699(3) 0.0594(17) Uani 1 1 d .
C25 C 0.2359(4) 0.7919(5) 0.3465(4) 0.096(3) Uani 1 1 d .
H25A H 0.2046 0.8244 0.3109 0.144 Uiso 1 1 calc R
H25B H 0.2651 0.7586 0.3332 0.144 Uiso 1 1 calc R
H25C H 0.2647 0.8282 0.3806 0.144 Uiso 1 1 calc R
C26 C 0.0789(4) 0.7477(6) 0.4594(4) 0.101(3) Uani 1 1 d .
H26A H 0.1100 0.7562 0.5037 0.152 Uiso 1 1 calc R
H26B H 0.0431 0.7087 0.4562 0.152 Uiso 1 1 calc R
H26C H 0.0577 0.7996 0.4405 0.152 Uiso 1 1 calc R
C27 C 0.1637(5) 0.5022(5) 0.3763(4) 0.128(4) Uani 1 1 d .
H27A H 0.1600 0.4893 0.3344 0.193 Uiso 1 1 calc R
H27B H 0.1255 0.4769 0.3819 0.193 Uiso 1 1 calc R
H27C H 0.2072 0.4812 0.4081 0.193 Uiso 1 1 calc R
C28 C 0.1894(4) 0.8903(5) 0.4699(3) 0.091(3) Uani 1 1 d .
H28 H 0.2175 0.8631 0.5078 0.110 Uiso 1 1 calc R
C29 C 0.1761(4) 0.9712(6) 0.4626(3) 0.090(3) Uani 1 1 d .
H29 H 0.1926 1.0114 0.4946 0.108 Uiso 1 1 calc R
C30 C 0.1186(3) 0.9121(4) 0.3643(3) 0.0446(14) Uani 1 1 d .
C31 C 0.1065(4) 1.0627(4) 0.3683(3) 0.0546(16) Uani 1 1 d .
C32 C 0.1362(4) 1.1366(5) 0.4018(4) 0.080(2) Uani 1 1 d .
H32 H 0.1731 1.1348 0.4425 0.097 Uiso 1 1 calc R
C33 C 0.1096(5) 1.2095(5) 0.3735(4) 0.084(2) Uani 1 1 d .
H33 H 0.1281 1.2591 0.3948 0.101 Uiso 1 1 calc R
C34 C 0.0536(4) 1.2114(4) 0.3112(4) 0.0667(19) Uani 1 1 d .
C35 C 0.0286(3) 1.1344(3) 0.2817(3) 0.0512(16) Uani 1 1 d .
C36 C 0.0251(4) 1.2880(4) 0.2793(4) 0.089(3) Uani 1 1 d .
H36 H 0.0421 1.3381 0.3002 0.106 Uiso 1 1 calc R
I1 I 0.06683(4) 0.42788(3) 0.08107(3) 0.1105(3) Uani 1 1 d .
I2 I 0.15480(4) 0.65398(5) 0.02456(3) 0.1157(3) Uani 1 1 d .
N1 N 0.1194(3) 0.9853(3) 0.1715(2) 0.0548(13) Uani 1 1 d .
N2 N 0.0934(3) 0.8565(3) 0.1643(2) 0.0546(13) Uani 1 1 d .
N3 N 0.0387(2) 0.7796(3) 0.2151(2) 0.0462(12) Uani 1 1 d U
N4 N 0.1533(3) 0.8542(3) 0.4101(2) 0.0541(13) Uani 1 1 d .
N5 N 0.1327(3) 0.9845(3) 0.3978(2) 0.0573(14) Uani 1 1 d .
N6 N 0.0555(3) 1.0603(3) 0.3110(2) 0.0487(12) Uani 1 1 d .

loop_
_atom_site_aniso_label
_atom_site_aniso_U_11
_atom_site_aniso_U_22
_atom_site_aniso_U_33
_atom_site_aniso_U_23
_atom_site_aniso_U_13
_atom_site_aniso_U_12
Cu1 0.0459(5) 0.0813(6) 0.0388(4) -0.0073(4) 0.0169(4) -0.0067(4)
Cu2 0.1264(10) 0.0932(7) 0.0731(6) -0.0044(5) 0.0331(7) 0.0224(7)
C1 0.055(4) 0.058(4) 0.057(4) 0.000(3) 0.033(4) -0.011(3)
C2 0.070(5) 0.061(4) 0.064(4) 0.011(4) 0.039(4) -0.007(4)
C3 0.077(6) 0.062(5) 0.086(5) 0.022(4) 0.043(5) 0.001(4)
C4 0.083(6) 0.054(4) 0.095(6) 0.001(4) 0.052(5) -0.016(4)
C5 0.062(5) 0.075(5) 0.074(5) -0.012(4) 0.036(4) -0.025(4)
C6 0.056(5) 0.056(4) 0.078(5) -0.004(4) 0.040(4) -0.012(4)
C7 0.082(6) 0.104(6) 0.064(5) 0.015(4) 0.032(5) -0.010(5)
C8 0.122(8) 0.063(5) 0.138(8) -0.014(5) 0.072(7) -0.031(5)
C9 0.048(5) 0.079(5) 0.089(5) 0.001(4) 0.013(4) -0.001(4)
C10 0.088(6) 0.093(6) 0.073(5) -0.006(4) 0.060(5) -0.012(5)
C11 0.095(6) 0.089(6) 0.080(5) -0.030(4) 0.062(5) -0.018(5)
C12 0.039(4) 0.051(4) 0.047(3) -0.006(3) 0.018(3) -0.008(3)
C13 0.045(4) 0.050(4) 0.053(4) -0.015(3) 0.016(3) -0.005(3)
C14 0.065(5) 0.074(5) 0.075(5) -0.020(4) 0.034(4) 0.009(4)
C15 0.078(6) 0.044(4) 0.097(6) -0.023(4) 0.028(5) 0.007(4)
C16 0.043(4) 0.044(4) 0.061(4) -0.012(3) 0.005(3) 0.003(3)
C17 0.063(6) 0.036(3) 0.085(6) -0.009(3) 0.000(4) 0.005(3)
C18 0.037(4) 0.037(3) 0.049(4) -0.002(3) 0.005(3) 0.004(3)
C19 0.044(4) 0.067(4) 0.036(3) 0.003(3) 0.006(3) -0.002(3)
C20 0.044(4) 0.088(5) 0.044(4) 0.018(4) 0.005(3) 0.000(4)
C21 0.067(6) 0.087(6) 0.075(5) 0.035(5) -0.003(5) -0.017(5)
C22 0.075(6) 0.078(6) 0.055(5) 0.009(4) -0.012(4) -0.001(5)
C23 0.079(6) 0.083(6) 0.051(4) 0.004(4) 0.010(4) 0.026(5)
C24 0.052(4) 0.066(5) 0.049(4) 0.014(3) 0.010(3) 0.008(4)
C25 0.083(6) 0.111(7) 0.114(7) 0.030(5) 0.062(6) 0.027(5)
C26 0.081(6) 0.143(8) 0.085(6) 0.036(5) 0.041(5) 0.002(6)
C27 0.119(8) 0.057(5) 0.124(7) 0.014(5) -0.030(6) 0.011(5)
C28 0.095(7) 0.087(6) 0.048(4) -0.005(4) -0.012(4) 0.000(5)
C29 0.097(7) 0.101(6) 0.040(4) -0.023(4) -0.002(4) -0.003(5)
C30 0.039(4) 0.053(4) 0.042(3) -0.006(3) 0.017(3) -0.006(3)
C31 0.055(4) 0.056(4) 0.059(4) -0.017(3) 0.030(4) -0.007(3)
C32 0.084(6) 0.075(5) 0.075(5) -0.030(4) 0.027(5) -0.025(5)
C33 0.096(7) 0.062(5) 0.102(6) -0.038(5) 0.049(6) -0.037(5)
C34 0.073(5) 0.043(4) 0.096(6) -0.021(4) 0.048(5) -0.013(4)
C35 0.047(4) 0.044(3) 0.073(4) -0.007(3) 0.036(3) -0.007(3)
C36 0.112(9) 0.042(4) 0.132(8) -0.014(4) 0.071(7) -0.013(4)
I1 0.1459(6) 0.0637(3) 0.0706(3) -0.0026(3) -0.0029(4) 0.0173(3)
I2 0.1194(6) 0.1588(6) 0.0787(4) 0.0147(4) 0.0516(4) 0.0084(5)
N1 0.056(4) 0.061(3) 0.056(3) -0.007(3) 0.032(3) -0.006(3)
N2 0.055(4) 0.061(3) 0.055(3) -0.017(3) 0.030(3) -0.007(3)
N3 0.042(3) 0.040(3) 0.051(3) -0.009(2) 0.014(3) -0.001(2)
N4 0.042(3) 0.070(4) 0.036(3) -0.006(3) 0.003(2) -0.001(3)
N5 0.055(4) 0.065(3) 0.040(3) -0.013(3) 0.008(3) -0.002(3)
N6 0.042(3) 0.046(3) 0.057(3) -0.009(2) 0.020(3) -0.003(2)

loop_
_atom_type_symbol
_atom_type_description
_atom_type_scat_dispersion_real
_atom_type_scat_dispersion_imag
_atom_type_scat_source
C C 0.0033 0.0016 'International Tables Vol C Tables 4.2.6.8 and 6.1.1.4'
H H 0.0000 0.0000 'International Tables Vol C Tables 4.2.6.8 and 6.1.1.4'
N N 0.0061 0.0033 'International Tables Vol C Tables 4.2.6.8 and 6.1.1.4'
Cu Cu 0.3201 1.2651 'International Tables Vol C Tables 4.2.6.8 and 6.1.1.4'
I I -0.4742 1.8119 'International Tables Vol C Tables 4.2.6.8 and 6.1.1.4'

loop_
_geom_angle_atom_site_label_1
_geom_angle_atom_site_label_2
_geom_angle_atom_site_label_3
_geom_angle
_geom_angle_site_symmetry_1
_geom_angle_site_symmetry_3
C30 Cu1 C12 144.8(2) . .
C30 Cu1 N3 115.3(2) . .
C12 Cu1 N3 74.5(2) . .
C30 Cu1 N6 74.5(2) . .
C12 Cu1 N6 112.0(2) . .
N3 Cu1 N6 154.16(16) . .
C30 Cu1 Cu1 108.34(17) . 2
C12 Cu1 Cu1 106.80(18) . 2
N3 Cu1 Cu1 76.02(11) . 2
N6 Cu1 Cu1 78.18(11) . 2
I2 Cu2 I1 122.10(5) . 5_565
I2 Cu2 I1 125.24(5) . .
I1 Cu2 I1 112.65(5) 5_565 .
I2 Cu2 Cu2 177.96(7) . 5_565
I1 Cu2 Cu2 56.33(4) 5_565 5_565
I1 Cu2 Cu2 56.31(4) . 5_565
C2 C1 C6 121.9(6) . .
C2 C1 N1 119.5(6) . .
C6 C1 N1 118.6(6) . .
C3 C2 C1 117.8(7) . .
C3 C2 C7 120.5(7) . .
C1 C2 C7 121.7(6) . .
C4 C3 C2 122.8(7) . .
C3 C4 C5 118.3(7) . .
C3 C4 C8 121.7(8) . .
C5 C4 C8 120.1(8) . .
C4 C5 C6 122.4(7) . .
C5 C6 C1 116.8(7) . .
C5 C6 C9 119.9(7) . .
C1 C6 C9 123.3(6) . .
C11 C10 N1 107.5(6) . .
C10 C11 N2 106.4(6) . .
N1 C12 N2 103.0(5) . .
N1 C12 Cu1 136.8(4) . .
N2 C12 Cu1 119.6(4) . .
N3 C13 C14 124.2(6) . .
N3 C13 N2 115.5(5) . .
C14 C13 N2 120.3(6) . .
C15 C14 C13 118.5(7) . .
C14 C15 C16 120.2(6) . .
C15 C16 C18 117.3(6) . .
C15 C16 C17 122.3(6) . .
C18 C16 C17 120.4(6) . .
C17 C17 C16 121.0(4) 2 .
N3 C18 C16 122.9(5) . .
N3 C18 C18 118.5(3) . 2
C16 C18 C18 118.6(4) . 2
C24 C19 C20 121.7(6) . .
C24 C19 N4 119.7(6) . .
C20 C19 N4 118.5(6) . .
C19 C20 C21 117.4(7) . .
C19 C20 C26 121.4(7) . .
C21 C20 C26 121.2(8) . .
C22 C21 C20 122.3(8) . .
C23 C22 C21 117.6(8) . .
C23 C22 C27 123.2(10) . .
C21 C22 C27 119.2(9) . .
C22 C23 C24 122.4(8) . .
C19 C24 C23 118.5(7) . .
C19 C24 C25 122.3(6) . .
C23 C24 C25 119.2(7) . .
C29 C28 N4 106.8(6) . .
C28 C29 N5 107.1(6) . .
N5 C30 N4 103.2(5) . .
N5 C30 Cu1 118.1(4) . .
N4 C30 Cu1 137.1(4) . .
N6 C31 C32 124.3(7) . .
N6 C31 N5 116.3(5) . .
C32 C31 N5 119.4(6) . .
C33 C32 C31 118.3(7) . .
C32 C33 C34 120.3(7) . .
C35 C34 C33 116.8(7) . .
C35 C34 C36 121.5(7) . .
C33 C34 C36 121.7(6) . .
N6 C35 C34 122.6(6) . .
N6 C35 C35 119.4(3) . 2
C34 C35 C35 118.0(4) . 2
C36 C36 C34 120.4(4) 2 .
Cu2 I1 Cu2 67.35(5) 5_565 .
C12 N1 C10 111.5(5) . .
C12 N1 C1 124.7(5) . .
C10 N1 C1 123.6(5) . .
C12 N2 C11 111.6(5) . .
C12 N2 C13 121.4(5) . .
C11 N2 C13 126.7(5) . .
C13 N3 C18 117.0(5) . .
C13 N3 Cu1 101.8(3) . .
C18 N3 Cu1 133.2(4) . .
C30 N4 C28 111.7(5) . .
C30 N4 C19 126.0(5) . .
C28 N4 C19 122.3(6) . .
C30 N5 C29 111.2(6) . .
C30 N5 C31 122.6(5) . .
C29 N5 C31 126.2(6) . .
C31 N6 C35 117.7(5) . .
C31 N6 Cu1 100.7(4) . .
C35 N6 Cu1 135.0(4) . .

loop_
_geom_bond_atom_site_label_1
_geom_bond_atom_site_label_2
_geom_bond_distance
_geom_bond_site_symmetry_2
Cu1 C30 1.908(6) .
Cu1 C12 1.912(6) .
Cu1 N3 2.546(4) .
Cu1 N6 2.557(5) .
Cu1 Cu1 2.9545(16) 2
Cu2 I2 2.5189(15) .
Cu2 I1 2.5721(14) 5_565
Cu2 I1 2.5727(12) .
Cu2 Cu2 2.853(3) 5_565
C1 C2 1.394(9) .
C1 C6 1.402(9) .
C1 N1 1.444(7) .
C2 C3 1.373(9) .
C2 C7 1.521(9) .
C3 C4 1.363(10) .
C4 C5 1.384(10) .
C4 C8 1.528(9) .
C5 C6 1.387(9) .
C6 C9 1.501(9) .
C10 C11 1.323(9) .
C10 N1 1.391(8) .
C11 N2 1.388(8) .
C12 N1 1.350(7) .
C12 N2 1.372(7) .
C13 N3 1.316(7) .
C13 C14 1.400(8) .
C13 N2 1.430(7) .
C14 C15 1.349(9) .
C15 C16 1.390(9) .
C16 C18 1.412(8) .
C16 C17 1.430(8) .
C17 C17 1.325(14) 2
C18 N3 1.352(7) .
C18 C18 1.449(11) 2
C19 C24 1.372(9) .
C19 C20 1.390(9) .
C19 N4 1.438(8) .
C20 C21 1.390(10) .
C20 C26 1.517(10) .
C21 C22 1.387(11) .
C22 C23 1.369(11) .
C22 C27 1.523(10) .
C23 C24 1.383(9) .
C24 C25 1.517(9) .
C28 C29 1.326(10) .
C28 N4 1.386(8) .
C29 N5 1.396(8) .
C30 N5 1.360(7) .
C30 N4 1.364(7) .
C31 N6 1.302(8) .
C31 C32 1.410(9) .
C31 N5 1.424(8) .
C32 C33 1.344(10) .
C33 C34 1.420(10) .
C34 C35 1.403(8) .
C34 C36 1.429(9) .
C35 N6 1.369(7) .
C35 C35 1.446(12) 2
C36 C36 1.315(15) 2
I1 Cu2 2.5721(14) 5_565

loop_
_geom_torsion_atom_site_label_1
_geom_torsion_atom_site_label_2
_geom_torsion_atom_site_label_3
_geom_torsion_atom_site_label_4
_geom_torsion
_geom_torsion_site_symmetry_1
_geom_torsion_site_symmetry_4
C6 C1 C2 C3 -0.5(9) . .
N1 C1 C2 C3 178.8(5) . .
C6 C1 C2 C7 178.1(6) . .
N1 C1 C2 C7 -2.5(9) . .
C1 C2 C3 C4 -1.0(10) . .
C7 C2 C3 C4 -179.7(6) . .
C2 C3 C4 C5 1.5(11) . .
C2 C3 C4 C8 -179.5(7) . .
C3 C4 C5 C6 -0.5(10) . .
C8 C4 C5 C6 -179.5(6) . .
C4 C5 C6 C1 -0.9(10) . .
C4 C5 C6 C9 177.6(6) . .
C2 C1 C6 C5 1.5(9) . .
N1 C1 C6 C5 -177.9(5) . .
C2 C1 C6 C9 -177.0(6) . .
N1 C1 C6 C9 3.6(9) . .
N1 C10 C11 N2 0.2(8) . .
C30 Cu1 C12 N1 -70.1(8) . .
N3 Cu1 C12 N1 177.7(7) . .
N6 Cu1 C12 N1 24.1(7) . .
Cu1 Cu1 C12 N1 107.9(6) 2 .
C30 Cu1 C12 N2 99.1(6) . .
N3 Cu1 C12 N2 -13.1(4) . .
N6 Cu1 C12 N2 -166.6(4) . .
Cu1 Cu1 C12 N2 -82.9(5) 2 .
N3 C13 C14 C15 -0.5(10) . .
N2 C13 C14 C15 178.6(6) . .
C13 C14 C15 C16 1.6(11) . .
C14 C15 C16 C18 -1.6(10) . .
C14 C15 C16 C17 178.9(7) . .
C15 C16 C17 C17 -179.6(9) . 2
C18 C16 C17 C17 0.9(12) . 2
C15 C16 C18 N3 0.6(9) . .
C17 C16 C18 N3 -179.8(6) . .
C15 C16 C18 C18 179.4(7) . 2
C17 C16 C18 C18 -1.0(10) . 2
C24 C19 C20 C21 -2.0(9) . .
N4 C19 C20 C21 -178.5(5) . .
C24 C19 C20 C26 177.9(6) . .
N4 C19 C20 C26 1.4(9) . .
C19 C20 C21 C22 0.5(10) . .
C26 C20 C21 C22 -179.5(7) . .
C20 C21 C22 C23 0.3(11) . .
C20 C21 C22 C27 179.1(6) . .
C21 C22 C23 C24 0.4(11) . .
C27 C22 C23 C24 -178.3(6) . .
C20 C19 C24 C23 2.7(9) . .
N4 C19 C24 C23 179.2(5) . .
C20 C19 C24 C25 -176.5(6) . .
N4 C19 C24 C25 0.0(9) . .
C22 C23 C24 C19 -1.9(10) . .
C22 C23 C24 C25 177.3(7) . .
N4 C28 C29 N5 -1.1(10) . .
C12 Cu1 C30 N5 88.2(6) . .
N3 Cu1 C30 N5 -172.6(4) . .
N6 Cu1 C30 N5 -18.1(4) . .
Cu1 Cu1 C30 N5 -89.7(4) 2 .
C12 Cu1 C30 N4 -74.7(8) . .
N3 Cu1 C30 N4 24.5(7) . .
N6 Cu1 C30 N4 178.9(7) . .
Cu1 Cu1 C30 N4 107.3(6) 2 .
N6 C31 C32 C33 1.1(11) . .
N5 C31 C32 C33 -178.7(6) . .
C31 C32 C33 C34 -0.4(11) . .
C32 C33 C34 C35 -0.4(11) . .
C32 C33 C34 C36 -178.9(7) . .
C33 C34 C35 N6 0.8(9) . .
C36 C34 C35 N6 179.3(6) . .
C33 C34 C35 C35 180.0(7) . 2
C36 C34 C35 C35 -1.5(11) . 2
C35 C34 C36 C36 -1.1(15) . 2
C33 C34 C36 C36 177.3(10) . 2
I2 Cu2 I1 Cu2 178.39(8) . 5_565
I1 Cu2 I1 Cu2 0.0 5_565 5_565
N2 C12 N1 C10 -0.4(7) . .
Cu1 C12 N1 C10 170.0(6) . .
N2 C12 N1 C1 -176.0(5) . .
Cu1 C12 N1 C1 -5.6(10) . .
C11 C10 N1 C12 0.1(8) . .
C11 C10 N1 C1 175.8(6) . .
C2 C1 N1 C12 -112.6(7) . .
C6 C1 N1 C12 66.7(8) . .
C2 C1 N1 C10 72.3(8) . .
C6 C1 N1 C10 -108.4(7) . .
N1 C12 N2 C11 0.5(7) . .
Cu1 C12 N2 C11 -171.9(5) . .
N1 C12 N2 C13 175.5(5) . .
Cu1 C12 N2 C13 3.1(8) . .
C10 C11 N2 C12 -0.5(8) . .
C10 C11 N2 C13 -175.2(6) . .
N3 C13 N2 C12 21.4(8) . .
C14 C13 N2 C12 -157.8(6) . .
N3 C13 N2 C11 -164.4(6) . .
C14 C13 N2 C11 16.4(10) . .
C14 C13 N3 C18 -0.4(8) . .
N2 C13 N3 C18 -179.6(5) . .
C14 C13 N3 Cu1 152.5(5) . .
N2 C13 N3 Cu1 -26.7(5) . .
C16 C18 N3 C13 0.4(8) . .
C18 C18 N3 C13 -178.4(6) 2 .
C16 C18 N3 Cu1 -141.9(5) . .
C18 C18 N3 Cu1 39.3(9) 2 .
C30 Cu1 N3 C13 -121.5(4) . .
C12 Cu1 N3 C13 22.3(4) . .
N6 Cu1 N3 C13 131.1(4) . .
Cu1 Cu1 N3 C13 134.5(4) 2 .
C30 Cu1 N3 C18 24.7(6) . .
C12 Cu1 N3 C18 168.5(5) . .
N6 Cu1 N3 C18 -82.7(6) . .
Cu1 Cu1 N3 C18 -79.3(5) 2 .
N5 C30 N4 C28 -1.7(7) . .
Cu1 C30 N4 C28 162.9(6) . .
N5 C30 N4 C19 179.4(5) . .
Cu1 C30 N4 C19 -16.0(10) . .
C29 C28 N4 C30 1.8(9) . .
C29 C28 N4 C19 -179.3(7) . .
C24 C19 N4 C30 73.5(8) . .
C20 C19 N4 C30 -109.9(7) . .
C24 C19 N4 C28 -105.3(7) . .
C20 C19 N4 C28 71.2(8) . .
N4 C30 N5 C29 1.0(7) . .
Cu1 C30 N5 C29 -167.2(5) . .
N4 C30 N5 C31 179.8(5) . .
Cu1 C30 N5 C31 11.6(7) . .
C28 C29 N5 C30 0.0(9) . .
C28 C29 N5 C31 -178.7(7) . .
N6 C31 N5 C30 15.5(8) . .
C32 C31 N5 C30 -164.7(6) . .
N6 C31 N5 C29 -165.9(7) . .
C32 C31 N5 C29 13.9(10) . .
C32 C31 N6 C35 -0.7(9) . .
N5 C31 N6 C35 179.1(5) . .
C32 C31 N6 Cu1 154.9(6) . .
N5 C31 N6 Cu1 -25.3(6) . .
C34 C35 N6 C31 -0.3(9) . .
C35 C35 N6 C31 -179.4(6) 2 .
C34 C35 N6 Cu1 -145.3(5) . .
C35 C35 N6 Cu1 35.5(10) 2 .
C30 Cu1 N6 C31 24.3(4) . .
C12 Cu1 N6 C31 -119.1(4) . .
N3 Cu1 N6 C31 140.8(4) . .
Cu1 Cu1 N6 C31 137.4(4) 2 .
C30 Cu1 N6 C35 173.2(6) . .
C12 Cu1 N6 C35 29.8(6) . .
N3 Cu1 N6 C35 -70.3(7) . .
Cu1 Cu1 N6 C35 -73.7(5) 2 .
